data_4000383
_journal_name_full 'Chemistry of Materials'
_journal_paper_doi 10.1021/cm0351590
_journal_year 2004
_chemical_formula_sum 'C6 H7 Mn N9 O'
_chemical_formula_weight 276.15
_space_group_IT_number 14
_symmetry_cell_setting monoclinic
_symmetry_space_group_name_Hall '-P 2ybc'
_symmetry_space_group_name_H-M 'P 1 21/c 1'
_atom_sites_solution_hydrogens geom
_atom_sites_solution_primary direct
_atom_sites_solution_secondary difmap
_cell_angle_alpha 90.00
_cell_angle_beta 109.22(3)
_cell_angle_gamma 90.00
_cell_formula_units_Z 4
_cell_length_a 11.300(2)
_cell_length_b 10.077(2)
_cell_length_c 10.122(2)
_cell_measurement_reflns_used 7212
_cell_measurement_temperature 293(2)
_cell_measurement_theta_max 27.47
_cell_measurement_theta_min 2.78
_cell_volume 1088.4(4)
_diffrn_ambient_temperature 293(2)
_diffrn_detector_area_resol_mean '100x100 microns'
_diffrn_measurement_device_type 'Rigaku RAXIS RAPID IP'
_diffrn_measurement_method Oscillation
_diffrn_radiation_monochromator graphite
_diffrn_radiation_source 'fine-focus sealed tube'
_diffrn_radiation_type MoK\a
_diffrn_radiation_wavelength 0.71073
_diffrn_reflns_av_R_equivalents 0.0403
_diffrn_reflns_av_sigmaI/netI 0.0631
_diffrn_reflns_limit_h_max 14
_diffrn_reflns_limit_h_min -14
_diffrn_reflns_limit_k_max 13
_diffrn_reflns_limit_k_min -13
_diffrn_reflns_limit_l_max 13
_diffrn_reflns_limit_l_min -13
_diffrn_reflns_number 7212
_diffrn_reflns_theta_max 27.47
_diffrn_reflns_theta_min 2.78
_diffrn_standards_decay_% ?
_diffrn_standards_interval_count ?
_diffrn_standards_interval_time ?
_diffrn_standards_number ?
_exptl_absorpt_coefficient_mu 1.214
_exptl_absorpt_correction_T_max 0.886
_exptl_absorpt_correction_T_min 0.710
_exptl_absorpt_correction_type empirical
_exptl_absorpt_process_details ?
_exptl_crystal_colour yellow
_exptl_crystal_density_diffrn 1.685
_exptl_crystal_density_meas ?
_exptl_crystal_density_method 'not measured'
_exptl_crystal_description Prism
_exptl_crystal_F_000 556
_exptl_crystal_size_max 0.2
_exptl_crystal_size_mid 0.2
_exptl_crystal_size_min 0.1
_refine_ls_extinction_coef 0.00015(13)
_refine_ls_extinction_method SHELXL
_refine_ls_goodness_of_fit_ref 0.822
_refine_ls_hydrogen_treatment mixed
_refine_ls_matrix_type full
_refine_ls_number_parameters 154
_refine_ls_number_reflns 2393
_refine_ls_number_restraints 0
_refine_ls_restrained_S_all 0.822
_refine_ls_R_factor_all 0.0589
_refine_ls_R_factor_gt 0.0268
_refine_ls_shift/su_max 0.001
_refine_ls_shift/su_mean 0.000
_refine_ls_structure_factor_coef Fsqd
_refine_ls_weighting_details 'calc w=1/[\s^2^(Fo^2^)+(0.0237P)^2^+0.0000P] where P=(Fo^2^+2Fc^2^)/3'
_refine_ls_weighting_scheme calc
_refine_ls_wR_factor_gt 0.0483
_refine_ls_wR_factor_ref 0.0520
_reflns_number_gt 1570
_reflns_number_total 2393
_reflns_threshold_expression >2sigma(I)
_cod_depositor_comments
;
The following automatic conversions were performed:
'_exptl_absorpt_correction_type' value 'Empirical' changed to 'empirical'
according to '/home/saulius/struct/CIF-dictionaries/cif_core.dic'
dictionary named 'cif_core.dic' version 2.4.1 from 2010-06-29.

Automatic conversion script
Id: cif_fix_enum 1527 2010-12-29 10:47:43Z saulius 
;
_cod_original_sg_symbol_H-M P2(1)/c
_cod_database_code 4000383

loop_
_symmetry_equiv_pos_as_xyz
'x, y, z'
'-x, y+1/2, -z+1/2'
'-x, -y, -z'
'x, -y-1/2, z-1/2'

loop_
_atom_site_label
_atom_site_type_symbol
_atom_site_fract_x
_atom_site_fract_y
_atom_site_fract_z
_atom_site_U_iso_or_equiv
_atom_site_adp_type
_atom_site_occupancy
_atom_site_symmetry_multiplicity
_atom_site_calc_flag
_atom_site_refinement_flags
_atom_site_disorder_assembly
_atom_site_disorder_group
Mn Mn 0.52693(3) 0.10839(3) 0.38266(3) 0.03141(9) Uani 1 1 d . . .
O O 0.85526(13) -0.04321(15) 0.29784(18) 0.0587(5) Uani 1 1 d . . .
N1 N 0.65081(14) -0.01951(15) 0.30472(18) 0.0370(4) Uani 1 1 d . . .
H1 H 0.6241 -0.0935 0.2633 0.044 Uiso 1 1 calc R . .
N2 N 0.71032(15) 0.22698(15) 0.40496(18) 0.0393(4) Uani 1 1 d . . .
N3 N 0.95228(19) 0.3248(2) 0.4560(3) 0.0711(6) Uani 1 1 d . . .
N4 N 0.61998(14) 0.02455(16) 0.59910(18) 0.0388(4) Uani 1 1 d . . .
N5 N 0.73024(16) 0.00222(17) 0.63677(19) 0.0462(4) Uani 1 1 d . . .
N6 N 0.83629(17) -0.0174(3) 0.6704(2) 0.0826(8) Uani 1 1 d . . .
N7 N 0.41734(16) 0.17320(17) 0.17086(19) 0.0453(4) Uani 1 1 d . . .
N8 N 0.44474(14) 0.19332(15) 0.07082(18) 0.0346(4) Uani 1 1 d . . .
N9 N 0.46795(17) 0.21192(17) -0.03243(19) 0.0482(5) Uani 1 1 d . . .
C1 C 0.8370(2) -0.1772(2) 0.2504(3) 0.0711(8) Uani 1 1 d . . .
H1A H 0.9122 -0.2098 0.2374 0.107 Uiso 1 1 calc R . .
H1B H 0.7692 -0.1813 0.1632 0.107 Uiso 1 1 calc R . .
H1C H 0.8172 -0.2308 0.3187 0.107 Uiso 1 1 calc R . .
C2 C 0.76103(18) 0.01965(19) 0.3230(2) 0.0386(5) Uani 1 1 d . . .
C3 C 0.79984(18) 0.15478(19) 0.3794(2) 0.0388(5) Uani 1 1 d . . .
C4 C 0.9195(2) 0.2033(2) 0.4054(3) 0.0560(6) Uani 1 1 d . . .
H4 H 0.9791 0.1496 0.3870 0.067 Uiso 1 1 calc R . .
C5 C 0.8623(2) 0.3965(2) 0.4791(3) 0.0707(8) Uani 1 1 d . . .
H5 H 0.8809 0.4823 0.5136 0.085 Uiso 1 1 calc R . .
C6 C 0.7420(2) 0.3487(2) 0.4538(3) 0.0554(6) Uani 1 1 d . . .
H6 H 0.6823 0.4029 0.4715 0.066 Uiso 1 1 calc R . .

loop_
_atom_site_aniso_label
_atom_site_aniso_U_11
_atom_site_aniso_U_22
_atom_site_aniso_U_33
_atom_site_aniso_U_23
_atom_site_aniso_U_13
_atom_site_aniso_U_12
Mn 0.03530(15) 0.03182(14) 0.03224(16) 0.00323(15) 0.01807(11) 0.00053(16)
O 0.0444(8) 0.0520(9) 0.0922(14) -0.0185(9) 0.0395(9) -0.0032(8)
N1 0.0374(9) 0.0330(9) 0.0446(11) -0.0096(8) 0.0188(8) -0.0055(8)
N2 0.0460(9) 0.0319(9) 0.0478(11) -0.0009(8) 0.0257(8) -0.0055(8)
N3 0.0592(12) 0.0578(13) 0.104(2) -0.0147(13) 0.0370(13) -0.0240(11)
N4 0.0330(9) 0.0454(10) 0.0395(11) 0.0108(8) 0.0141(8) -0.0016(8)
N5 0.0443(11) 0.0528(11) 0.0420(12) 0.0096(9) 0.0150(9) -0.0050(9)
N6 0.0388(11) 0.115(2) 0.089(2) 0.0273(15) 0.0149(12) 0.0056(13)
N7 0.0554(10) 0.0518(10) 0.0361(12) 0.0112(8) 0.0250(9) 0.0077(9)
N8 0.0361(9) 0.0288(9) 0.0381(11) 0.0000(7) 0.0112(8) -0.0004(7)
N9 0.0693(12) 0.0469(10) 0.0377(12) 0.0002(8) 0.0301(9) -0.0108(9)
C1 0.0566(14) 0.0591(16) 0.108(2) -0.0252(16) 0.0419(15) 0.0016(13)
C2 0.0389(11) 0.0413(12) 0.0420(13) -0.0009(9) 0.0217(10) -0.0010(10)
C3 0.0405(10) 0.0353(10) 0.0466(14) 0.0022(9) 0.0222(10) -0.0067(9)
C4 0.0471(12) 0.0494(14) 0.0789(19) -0.0064(12) 0.0309(12) -0.0121(11)
C5 0.0775(17) 0.0462(13) 0.097(2) -0.0216(15) 0.0409(16) -0.0295(15)
C6 0.0651(14) 0.0375(12) 0.0754(19) -0.0088(11) 0.0393(13) -0.0119(11)
